data_4518996
loop_
_publ_author_name
'Kolluru, Srinivas'
'Singh, Manvendra'
'Gaskins, Bryce'
'Boskovic, Zarko'

_publ_section_title
;
 Nickel-Catalyzed Annulations of ortho-Haloarylimines
;
_journal_issue 16
_journal_name_full 'ACS Catalysis'
_journal_page_first 10351
_journal_page_last 10361
_journal_paper_doi 10.1021/acscatal.1c03092
_journal_volume 11
_journal_year 2021
_chemical_formula_sum 'C20 H20 Br2 N2 Ni'
_chemical_formula_weight 506.91
_space_group_crystal_system monoclinic
_space_group_IT_number 14
_space_group_name_Hall '-P 2yn'
_space_group_name_H-M_alt 'P 1 21/n 1'
_atom_sites_solution_hydrogens geom
_audit_creation_method SHELXL-2017/1
_audit_update_record
;
2020-09-21 deposited with the CCDC.	2021-05-31 downloaded from the CCDC.
;
_cell_angle_alpha 90
_cell_angle_beta 112.236(2)
_cell_angle_gamma 90
_cell_formula_units_Z 4
_cell_length_a 8.0595(2)
_cell_length_b 30.6742(7)
_cell_length_c 8.6369(2)
_cell_measurement_reflns_used 3735
_cell_measurement_temperature 200(2)
_cell_measurement_theta_max 69.40
_cell_measurement_theta_min 5.72
_cell_volume 1976.41(9)
_computing_cell_refinement 'Bruker SAINT'
_computing_data_collection 'Bruker APEX2'
_computing_data_reduction 'Bruker SAINT'
_computing_molecular_graphics 'Bruker SHELXTL'
_computing_publication_material 'Bruker SHELXTL'
_computing_structure_refinement 'SHELXL-2017/1 (Sheldrick, 2017)'
_computing_structure_solution 'SHELXT 2014/5 (Sheldrick, 2014)'
_diffrn_ambient_temperature 200(2)
_diffrn_measured_fraction_theta_full 0.969
_diffrn_measured_fraction_theta_max 0.939
_diffrn_measurement_device_type 'Bruker APEX-II CCD'
_diffrn_measurement_method '\f and \w scans'
_diffrn_radiation_type CuK\a
_diffrn_radiation_wavelength 1.54178
_diffrn_reflns_av_R_equivalents 0.0621
_diffrn_reflns_av_unetI/netI 0.0506
_diffrn_reflns_Laue_measured_fraction_full 0.969
_diffrn_reflns_Laue_measured_fraction_max 0.939
_diffrn_reflns_limit_h_max 9
_diffrn_reflns_limit_h_min -9
_diffrn_reflns_limit_k_max 36
_diffrn_reflns_limit_k_min -33
_diffrn_reflns_limit_l_max 9
_diffrn_reflns_limit_l_min -10
_diffrn_reflns_number 15254
_diffrn_reflns_point_group_measured_fraction_full 0.969
_diffrn_reflns_point_group_measured_fraction_max 0.939
_diffrn_reflns_theta_full 66.000
_diffrn_reflns_theta_max 70.408
_diffrn_reflns_theta_min 2.881
_exptl_absorpt_coefficient_mu 6.176
_exptl_absorpt_correction_T_max 0.7534
_exptl_absorpt_correction_T_min 0.5841
_exptl_absorpt_correction_type multi-scan
_exptl_crystal_colour blue
_exptl_crystal_density_diffrn 1.704
_exptl_crystal_description Parallelepiped
_exptl_crystal_F_000 1008
_exptl_crystal_size_max 0.025
_exptl_crystal_size_mid 0.025
_exptl_crystal_size_min 0.010
_refine_diff_density_max 0.880
_refine_diff_density_min -0.792
_refine_diff_density_rms 0.102
_refine_ls_extinction_method none
_refine_ls_goodness_of_fit_ref 1.004
_refine_ls_hydrogen_treatment constr
_refine_ls_matrix_type full
_refine_ls_number_parameters 226
_refine_ls_number_reflns 3553
_refine_ls_number_restraints 0
_refine_ls_restrained_S_all 1.004
_refine_ls_R_factor_all 0.0521
_refine_ls_R_factor_gt 0.0410
_refine_ls_shift/su_max 0.001
_refine_ls_shift/su_mean 0.000
_refine_ls_structure_factor_coef Fsqd
_refine_ls_weighting_details 'w=1/[\s^2^(Fo^2^)+(0.0657P)^2^] where P=(Fo^2^+2Fc^2^)/3'
_refine_ls_weighting_scheme calc
_refine_ls_wR_factor_gt 0.1012
_refine_ls_wR_factor_ref 0.1063
_reflns_Friedel_coverage 0.000
_reflns_number_gt 2904
_reflns_number_total 3553
_reflns_threshold_expression 'I > 2\s(I)'
_cod_data_source_file cs1c03092_si_005.cif
_cod_data_source_block q78k
_cod_depositor_comments
;
The following automatic conversions were performed:

data item '_exptl_absorpt_correction_type' value 'Multi-Scan' was
changed to 'multi-scan' in accordance with the
/home/data/users/saulius/crontab/automatic-downloads/current/ACS/lib/dictionaries/cif_core.dic
dictionary named 'cif_core.dic' version 2.4.2 last updated on
2011-04-26.

Automatic conversion script
Id: cif_fix_values 7556 2019-12-06 15:28:31Z antanas 
;
_cod_original_cell_volume 1976.41(8)
_cod_original_sg_symbol_H-M 'P 21/n'
_cod_database_code 4518996
_shelx_shelxl_version_number 2017/1
_shelx_space_group_comment
; 
The symmetry employed for this shelxl refinement is uniquely defined 
by the following loop, which should always be used as a source of 
symmetry information in preference to the above space-group names. 
They are only intended as comments. 
;
_shelx_estimated_absorpt_t_min 0.861
_shelx_estimated_absorpt_t_max 0.941

loop_
_space_group_symop_operation_xyz
'x, y, z'
'-x+1/2, y+1/2, -z+1/2'
'-x, -y, -z'
'x-1/2, -y-1/2, z-1/2'

loop_
_atom_site_label
_atom_site_type_symbol
_atom_site_fract_x
_atom_site_fract_y
_atom_site_fract_z
_atom_site_U_iso_or_equiv
_atom_site_adp_type
_atom_site_occupancy
_atom_site_site_symmetry_order
_atom_site_calc_flag
_atom_site_refinement_flags_posn
_atom_site_refinement_flags_adp
_atom_site_refinement_flags_occupancy
_atom_site_disorder_assembly
_atom_site_disorder_group
Br1 Br 0.10258(6) 0.42895(2) 0.34864(5) 0.03608(14) Uani 1 1 d . . . . .
Br2 Br 0.39876(7) 0.31500(2) 0.31451(5) 0.04237(15) Uani 1 1 d . . . . .
Ni1 Ni 0.31393(9) 0.37172(2) 0.45613(7) 0.02750(17) Uani 1 1 d . . . . .
N1 N 0.5330(5) 0.40647(10) 0.5714(4) 0.0287(7) Uani 1 1 d . . . . .
N2 N 0.2223(5) 0.33792(10) 0.6037(4) 0.0290(7) Uani 1 1 d . . . . .
C1 C 0.6671(6) 0.41067(15) 0.4915(5) 0.0404(10) Uani 1 1 d . . . . .
H1A H 0.613046 0.425162 0.381216 0.048 Uiso 1 1 calc R U . . .
H1AB H 0.711889 0.381636 0.475631 0.048 Uiso 1 1 calc R U . . .
C2 C 0.8188(7) 0.43827(19) 0.6115(6) 0.0513(12) Uani 1 1 d . . . . .
H2A H 0.858939 0.460474 0.550074 0.062 Uiso 1 1 calc R U . . .
H2AB H 0.922401 0.419823 0.677217 0.062 Uiso 1 1 calc R U . . .
C3 C 0.7359(7) 0.45977(17) 0.7250(6) 0.0485(12) Uani 1 1 d . . . . .
H3A H 0.818098 0.458305 0.843890 0.058 Uiso 1 1 calc R U . . .
H3AB H 0.705126 0.490630 0.693615 0.058 Uiso 1 1 calc R U . . .
C4 C 0.5704(6) 0.43293(12) 0.6938(5) 0.0307(8) Uani 1 1 d . . . . .
C5 C 0.4579(5) 0.43743(12) 0.7943(4) 0.0287(8) Uani 1 1 d . . . . .
C6 C 0.3623(6) 0.47569(13) 0.7845(5) 0.0346(8) Uani 1 1 d . . . . .
H6 H 0.373476 0.498985 0.716569 0.042 Uiso 1 1 calc R U . . .
C7 C 0.2508(6) 0.48034(14) 0.8725(5) 0.0388(9) Uani 1 1 d . . . . .
H7 H 0.183860 0.506362 0.863601 0.047 Uiso 1 1 calc R U . . .
C8 C 0.2385(6) 0.44645(15) 0.9738(5) 0.0386(9) Uani 1 1 d . . . . .
H8 H 0.162427 0.449310 1.034478 0.046 Uiso 1 1 calc R U . . .
C9 C 0.3365(6) 0.40821(14) 0.9875(5) 0.0359(9) Uani 1 1 d . . . . .
H9 H 0.326841 0.385265 1.057518 0.043 Uiso 1 1 calc R U . . .
C10 C 0.4481(6) 0.40349(12) 0.8995(4) 0.0296(8) Uani 1 1 d . . . . .
C11 C 0.5617(6) 0.36386(13) 0.9196(4) 0.0311(8) Uani 1 1 d . . . . .
C12 C 0.7463(6) 0.36698(15) 1.0186(5) 0.0390(9) Uani 1 1 d . . . . .
H12 H 0.795992 0.393990 1.068681 0.047 Uiso 1 1 calc R U . . .
C13 C 0.8553(7) 0.33050(17) 1.0426(5) 0.0453(10) Uani 1 1 d . . . . .
H13 H 0.979117 0.332782 1.110727 0.054 Uiso 1 1 calc R U . . .
C14 C 0.7879(7) 0.29134(14) 0.9703(5) 0.0417(10) Uani 1 1 d . . . . .
H14 H 0.864242 0.266748 0.986193 0.050 Uiso 1 1 calc R U . . .
C15 C 0.6056(7) 0.28808(14) 0.8729(5) 0.0401(10) Uani 1 1 d . . . . .
H15 H 0.557533 0.260880 0.823597 0.048 Uiso 1 1 calc R U . . .
C16 C 0.4929(6) 0.32386(13) 0.8468(4) 0.0325(8) Uani 1 1 d . . . . .
C17 C 0.2992(6) 0.31898(12) 0.7440(4) 0.0303(8) Uani 1 1 d . . . . .
C18 C 0.1764(7) 0.29067(16) 0.7953(5) 0.0447(11) Uani 1 1 d . . . . .
H18A H 0.183135 0.298239 0.908942 0.054 Uiso 1 1 calc R U . . .
H18B H 0.205860 0.259422 0.792523 0.054 Uiso 1 1 calc R U . . .
C19 C -0.0067(8) 0.3010(2) 0.6649(7) 0.0624(16) Uani 1 1 d . . . . .
H19A H -0.077271 0.318771 0.713882 0.075 Uiso 1 1 calc R U . . .
H19B H -0.073659 0.273911 0.618433 0.075 Uiso 1 1 calc R U . . .
C20 C 0.0294(6) 0.32641(14) 0.5302(5) 0.0382(9) Uani 1 1 d . . . . .
H20A H 0.002988 0.308338 0.428699 0.046 Uiso 1 1 calc R U . . .
H20B H -0.045416 0.353038 0.499786 0.046 Uiso 1 1 calc R U . . .

loop_
_atom_site_aniso_label
_atom_site_aniso_U_11
_atom_site_aniso_U_22
_atom_site_aniso_U_33
_atom_site_aniso_U_23
_atom_site_aniso_U_13
_atom_site_aniso_U_12
Br1 0.0377(2) 0.0306(2) 0.0369(2) 0.00418(15) 0.0107(2) 0.00286(16)
Br2 0.0631(3) 0.0264(2) 0.0438(2) -0.00207(15) 0.0272(2) 0.00281(18)
Ni1 0.0323(3) 0.0243(3) 0.0254(3) 0.0002(2) 0.0104(3) -0.0039(2)
N1 0.0324(17) 0.0281(17) 0.0271(14) 0.0005(11) 0.0130(15) -0.0006(12)
N2 0.0331(17) 0.0276(16) 0.0276(15) -0.0031(12) 0.0129(15) -0.0037(12)
C1 0.038(2) 0.046(3) 0.043(2) -0.0095(18) 0.024(2) -0.0119(18)
C2 0.042(3) 0.066(3) 0.051(2) -0.020(2) 0.023(2) -0.018(2)
C3 0.049(3) 0.052(3) 0.050(2) -0.022(2) 0.026(2) -0.023(2)
C4 0.035(2) 0.0242(19) 0.0323(18) 0.0000(14) 0.0123(18) -0.0011(15)
C5 0.035(2) 0.0248(18) 0.0257(16) -0.0053(13) 0.0110(17) -0.0025(15)
C6 0.043(2) 0.028(2) 0.0319(18) -0.0006(14) 0.0126(19) 0.0015(16)
C7 0.040(2) 0.035(2) 0.039(2) -0.0068(16) 0.011(2) 0.0071(17)
C8 0.038(2) 0.047(3) 0.0328(19) -0.0060(16) 0.015(2) 0.0020(18)
C9 0.045(2) 0.035(2) 0.0291(18) -0.0023(15) 0.016(2) -0.0050(17)
C10 0.036(2) 0.0270(19) 0.0244(16) -0.0052(13) 0.0095(17) -0.0043(15)
C11 0.034(2) 0.033(2) 0.0251(16) -0.0018(14) 0.0097(17) -0.0040(16)
C12 0.037(2) 0.039(2) 0.0334(19) -0.0001(16) 0.0041(19) 0.0039(17)
C13 0.041(2) 0.056(3) 0.031(2) 0.0030(18) 0.006(2) 0.009(2)
C14 0.053(3) 0.036(2) 0.035(2) 0.0073(16) 0.015(2) 0.0154(19)
C15 0.058(3) 0.025(2) 0.036(2) 0.0042(15) 0.017(2) 0.0042(18)
C16 0.042(2) 0.030(2) 0.0259(17) 0.0048(14) 0.0133(18) 0.0010(16)
C17 0.043(2) 0.0235(18) 0.0274(17) -0.0032(13) 0.0162(19) -0.0068(15)
C18 0.052(3) 0.043(3) 0.039(2) 0.0078(18) 0.018(2) -0.012(2)
C19 0.054(3) 0.082(4) 0.051(3) 0.017(3) 0.019(3) -0.023(3)
C20 0.043(2) 0.036(2) 0.037(2) -0.0013(16) 0.017(2) -0.0085(18)

loop_
_atom_type_symbol
_atom_type_description
_atom_type_scat_dispersion_real
_atom_type_scat_dispersion_imag
_atom_type_scat_source
C C 0.0181 0.0091 'International Tables Vol C Tables 4.2.6.8 and 6.1.1.4'
H H 0.0000 0.0000 'International Tables Vol C Tables 4.2.6.8 and 6.1.1.4'
Br Br -0.6763 1.2805 'International Tables Vol C Tables 4.2.6.8 and 6.1.1.4'
N N 0.0311 0.0180 'International Tables Vol C Tables 4.2.6.8 and 6.1.1.4'
Ni Ni -3.0029 0.5091 'International Tables Vol C Tables 4.2.6.8 and 6.1.1.4'

loop_
_geom_angle_atom_site_label_1
_geom_angle_atom_site_label_2
_geom_angle_atom_site_label_3
_geom_angle
_geom_angle_site_symmetry_1
_geom_angle_site_symmetry_3
_geom_angle_publ_flag
N1 Ni1 N2 115.80(13) . . ?
N1 Ni1 Br2 106.16(10) . . ?
N2 Ni1 Br2 101.39(9) . . ?
N1 Ni1 Br1 99.78(10) . . ?
N2 Ni1 Br1 104.49(10) . . ?
Br2 Ni1 Br1 130.12(3) . . ?
C4 N1 C1 110.1(3) . . ?
C4 N1 Ni1 130.2(3) . . ?
C1 N1 Ni1 118.6(2) . . ?
C17 N2 C20 110.7(3) . . ?
C17 N2 Ni1 133.0(3) . . ?
C20 N2 Ni1 115.7(2) . . ?
N1 C1 C2 105.6(3) . . ?
N1 C1 H1A 110.6 . . ?
C2 C1 H1A 110.6 . . ?
N1 C1 H1AB 110.6 . . ?
C2 C1 H1AB 110.6 . . ?
H1A C1 H1AB 108.8 . . ?
C1 C2 C3 104.0(4) . . ?
C1 C2 H2A 111.0 . . ?
C3 C2 H2A 111.0 . . ?
C1 C2 H2AB 111.0 . . ?
C3 C2 H2AB 111.0 . . ?
H2A C2 H2AB 109.0 . . ?
C4 C3 C2 102.8(4) . . ?
C4 C3 H3A 111.2 . . ?
C2 C3 H3A 111.2 . . ?
C4 C3 H3AB 111.2 . . ?
C2 C3 H3AB 111.2 . . ?
H3A C3 H3AB 109.1 . . ?
N1 C4 C5 122.7(4) . . ?
N1 C4 C3 114.4(4) . . ?
C5 C4 C3 122.9(3) . . ?
C6 C5 C10 120.1(4) . . ?
C6 C5 C4 119.5(3) . . ?
C10 C5 C4 120.5(4) . . ?
C7 C6 C5 120.8(4) . . ?
C7 C6 H6 119.6 . . ?
C5 C6 H6 119.6 . . ?
C8 C7 C6 119.0(4) . . ?
C8 C7 H7 120.5 . . ?
C6 C7 H7 120.5 . . ?
C7 C8 C9 120.8(4) . . ?
C7 C8 H8 119.6 . . ?
C9 C8 H8 119.6 . . ?
C10 C9 C8 120.3(4) . . ?
C10 C9 H9 119.8 . . ?
C8 C9 H9 119.8 . . ?
C9 C10 C5 118.9(4) . . ?
C9 C10 C11 121.2(3) . . ?
C5 C10 C11 119.8(3) . . ?
C16 C11 C12 118.8(4) . . ?
C16 C11 C10 122.9(4) . . ?
C12 C11 C10 118.4(4) . . ?
C13 C12 C11 119.9(4) . . ?
C13 C12 H12 120.1 . . ?
C11 C12 H12 120.1 . . ?
C14 C13 C12 121.3(5) . . ?
C14 C13 H13 119.3 . . ?
C12 C13 H13 119.3 . . ?
C13 C14 C15 119.0(4) . . ?
C13 C14 H14 120.5 . . ?
C15 C14 H14 120.5 . . ?
C16 C15 C14 121.1(4) . . ?
C16 C15 H15 119.4 . . ?
C14 C15 H15 119.4 . . ?
C15 C16 C11 119.9(4) . . ?
C15 C16 C17 119.6(4) . . ?
C11 C16 C17 120.5(4) . . ?
N2 C17 C16 123.2(3) . . ?
N2 C17 C18 113.9(4) . . ?
C16 C17 C18 122.9(3) . . ?
C17 C18 C19 103.0(3) . . ?
C17 C18 H18A 111.2 . . ?
C19 C18 H18A 111.2 . . ?
C17 C18 H18B 111.2 . . ?
C19 C18 H18B 111.2 . . ?
H18A C18 H18B 109.1 . . ?
C18 C19 C20 105.2(4) . . ?
C18 C19 H19A 110.7 . . ?
C20 C19 H19A 110.7 . . ?
C18 C19 H19B 110.7 . . ?
C20 C19 H19B 110.7 . . ?
H19A C19 H19B 108.8 . . ?
N2 C20 C19 105.6(4) . . ?
N2 C20 H20A 110.6 . . ?
C19 C20 H20A 110.6 . . ?
N2 C20 H20B 110.6 . . ?
C19 C20 H20B 110.6 . . ?
H20A C20 H20B 108.8 . . ?

loop_
_geom_bond_atom_site_label_1
_geom_bond_atom_site_label_2
_geom_bond_distance
_geom_bond_site_symmetry_2
_geom_bond_publ_flag
Br1 Ni1 2.3766(8) . ?
Br2 Ni1 2.3715(7) . ?
Ni1 N1 1.979(3) . ?
Ni1 N2 1.990(3) . ?
N1 C4 1.275(5) . ?
N1 C1 1.492(5) . ?
N2 C17 1.273(5) . ?
N2 C20 1.482(5) . ?
C1 C2 1.526(6) . ?
C1 H1A 0.9900 . ?
C1 H1AB 0.9900 . ?
C2 C3 1.529(6) . ?
C2 H2A 0.9900 . ?
C2 H2AB 0.9900 . ?
C3 C4 1.503(6) . ?
C3 H3A 0.9900 . ?
C3 H3AB 0.9900 . ?
C4 C5 1.480(5) . ?
C5 C6 1.388(6) . ?
C5 C10 1.403(5) . ?
C6 C7 1.387(6) . ?
C6 H6 0.9500 . ?
C7 C8 1.386(6) . ?
C7 H7 0.9500 . ?
C8 C9 1.394(6) . ?
C8 H8 0.9500 . ?
C9 C10 1.388(6) . ?
C9 H9 0.9500 . ?
C10 C11 1.492(6) . ?
C11 C16 1.394(6) . ?
C11 C12 1.411(6) . ?
C12 C13 1.389(7) . ?
C12 H12 0.9500 . ?
C13 C14 1.368(7) . ?
C13 H13 0.9500 . ?
C14 C15 1.393(7) . ?
C14 H14 0.9500 . ?
C15 C16 1.387(6) . ?
C15 H15 0.9500 . ?
C16 C17 1.483(6) . ?
C17 C18 1.504(5) . ?
C18 C19 1.513(8) . ?
C18 H18A 0.9900 . ?
C18 H18B 0.9900 . ?
C19 C20 1.517(6) . ?
C19 H19A 0.9900 . ?
C19 H19B 0.9900 . ?
C20 H20A 0.9900 . ?
C20 H20B 0.9900 . ?
